data_7051102
loop_
_publ_author_name
'Courseille, Christian'
'Dautant, A.'
'Mathoniere, C.'
'Pierre, C.'
'Verlhac, Jean-Baptiste'
'Vincent, J.-M.'

_journal_name_full 'New Journal of Chemistry'
_journal_year 2001
_chemical_formula_sum 'C25 H16 F3 Mn N6 O5 S'
_chemical_formula_weight 624.44
_space_group_IT_number 63
_symmetry_cell_setting orthorhombic
_symmetry_space_group_name_Hall '-C 2c 2'
_symmetry_space_group_name_H-M 'C m c m'
_cell_angle_alpha 90.00
_cell_angle_beta 90.00
_cell_angle_gamma 90.00
_cell_formula_units_Z 4
_cell_length_a 14.969(4)
_cell_length_b 7.986(7)
_cell_length_c 20.429(10)
_cell_measurement_temperature 293(2)
_cell_volume 2442(2)
_diffrn_ambient_temperature 293(2)
_exptl_crystal_density_diffrn 1.698
_cod_database_code 7051102

loop_
_symmetry_equiv_pos_as_xyz
'x, y, z'
'-x, -y, z+1/2'
'x, -y, -z'
'-x, y, -z+1/2'
'x+1/2, y+1/2, z'
'-x+1/2, -y+1/2, z+1/2'
'x+1/2, -y+1/2, -z'
'-x+1/2, y+1/2, -z+1/2'
'-x, -y, -z'
'x, y, -z-1/2'
'-x, y, z'
'x, -y, z-1/2'
'-x+1/2, -y+1/2, -z'
'x+1/2, y+1/2, -z-1/2'
'-x+1/2, y+1/2, z'
'x+1/2, -y+1/2, z-1/2'

loop_
_atom_site_label
_atom_site_type_symbol
_atom_site_fract_x
_atom_site_fract_y
_atom_site_fract_z
_atom_site_U_iso_or_equiv
_atom_site_adp_type
_atom_site_occupancy
_atom_site_symmetry_multiplicity
_atom_site_calc_flag
_atom_site_refinement_flags
_atom_site_disorder_assembly
_atom_site_disorder_group
Mn Mn3+ 0.0000 0.0000 0.5000 0.0515(15) Uani 1 4 d S . .
O1W O 0.0000 -0.2332(15) 0.5631(5) 0.075(4) Uani 1 2 d S . .
N1 N 0.0874(6) 0.1004(12) 0.5571(4) 0.056(3) Uani 1 1 d . . .
C2 C 0.0474(8) 0.1946(15) 0.6068(6) 0.072(4) Uani 1 1 d . . .
C3 C 0.1007(13) 0.2780(18) 0.6521(6) 0.093(5) Uani 1 1 d . . .
H3 H 0.0753 0.3437 0.6847 0.111 Uiso 1 1 calc R . .
C4 C 0.1937(14) 0.261(2) 0.6474(11) 0.115(7) Uani 1 1 d . . .
H4 H 0.2305 0.3115 0.6783 0.138 Uiso 1 1 calc R . .
C5 C 0.2290(11) 0.173(2) 0.5993(10) 0.107(6) Uani 1 1 d . . .
H5 H 0.2909 0.1664 0.5964 0.129 Uiso 1 1 calc R . .
C6 C 0.1767(9) 0.0895(16) 0.5518(7) 0.074(4) Uani 1 1 d . . .
C7 C 0.2169(11) 0.0000 0.5000 0.071(5) Uani 1 2 d S . .
C8 C 0.3110(13) 0.0000 0.5000 0.096(7) Uani 1 2 d S . .
N9 N 0.3876(13) 0.0000 0.5000 0.145(9) Uani 1 2 d S . .
O1 O 0.0845(16) -0.175(3) 0.6941(11) 0.096(8) Uani 0.25 1 d PDU . .
O2 O 0.0845(16) -0.175(3) 0.8059(11) 0.096(8) Uani 0.25 1 d PDU . .
O3 O 0.042(2) -0.429(2) 0.7500 0.139(15) Uani 0.50 2 d SPDU . .
S S 0.0431(8) -0.2542(13) 0.7500 0.062(3) Uani 0.50 2 d SPD . .
C C -0.0702(17) -0.212(5) 0.7500 0.25(8) Uani 0.50 2 d SPDU . .
F1 F -0.103(3) -0.275(5) 0.6960(12) 0.231(18) Uani 0.25 1 d PDU . .
F2 F -0.103(3) -0.275(5) 0.8040(12) 0.231(18) Uani 0.25 1 d PDU . .
F3 F -0.074(3) -0.049(5) 0.7500 0.232(19) Uani 0.50 2 d SPDU . .

loop_
_atom_site_aniso_label
_atom_site_aniso_U_11
_atom_site_aniso_U_22
_atom_site_aniso_U_33
_atom_site_aniso_U_23
_atom_site_aniso_U_13
_atom_site_aniso_U_12
Mn 0.047(2) 0.054(2) 0.053(2) -0.007(2) 0.000 0.000
O1W 0.108(9) 0.065(8) 0.052(7) 0.006(6) 0.000 0.000
N1 0.058(6) 0.050(6) 0.059(6) -0.003(5) -0.010(5) -0.009(5)
C2 0.095(8) 0.063(8) 0.059(7) -0.006(7) -0.011(7) -0.011(7)
C3 0.149(15) 0.077(10) 0.053(9) -0.015(7) -0.010(9) -0.018(10)
C4 0.125(18) 0.081(13) 0.140(19) -0.004(12) -0.060(14) -0.025(11)
C5 0.086(11) 0.089(14) 0.147(17) 0.022(13) -0.034(13) -0.028(10)
C6 0.063(9) 0.057(8) 0.102(11) 0.009(8) -0.030(9) -0.015(7)
C7 0.048(11) 0.058(11) 0.108(15) 0.006(13) 0.000 0.000
C8 0.056(14) 0.069(13) 0.16(2) 0.045(15) 0.000 0.000
N9 0.054(11) 0.113(15) 0.27(3) 0.017(19) 0.000 0.000
O1 0.108(15) 0.116(17) 0.064(13) 0.024(12) 0.033(11) 0.021(14)
O2 0.108(15) 0.116(17) 0.064(13) -0.024(12) -0.033(11) 0.021(14)
O3 0.22(4) 0.063(17) 0.13(2) 0.000 0.000 0.025(19)
S 0.067(5) 0.079(7) 0.039(5) 0.000 0.000 0.024(5)
C 0.24(9) 0.27(9) 0.26(9) 0.000 0.000 -0.07(5)
F1 0.22(3) 0.28(3) 0.19(2) -0.06(2) -0.10(2) -0.01(3)
F2 0.22(3) 0.28(3) 0.19(2) 0.06(2) 0.10(2) -0.01(3)
F3 0.27(3) 0.20(3) 0.23(3) 0.000 0.000 0.15(3)

loop_
_geom_bond_atom_site_label_1
_geom_bond_atom_site_label_2
_geom_bond_distance
_geom_bond_site_symmetry_2
_geom_bond_publ_flag
Mn N1 1.928(8) . ?
Mn N1 1.928(8) 9_556 ?
Mn N1 1.928(8) 11 ?
Mn N1 1.928(8) 3_556 ?
Mn O1W 2.265(11) 9_556 ?
Mn O1W 2.265(11) . ?
O1W O1 3.00(3) . ?
O1W N9 3.006(15) 5_445 ?
O1W N9 3.006(15) 15_545 ?
O1W F1 3.14(3) . ?
N1 C6 1.343(15) . ?
N1 C2 1.399(14) . ?
C2 C3 1.392(17) . ?
C2 C2 1.42(2) 11 ?
C3 C4 1.40(2) . ?
C4 C5 1.32(2) . ?
C5 C6 1.42(2) . ?
C6 C7 1.412(16) . ?
C7 C6 1.412(16) 3_556 ?
C7 C8 1.41(3) . ?
C8 N9 1.15(2) . ?
O1 S 1.445(19) . ?
O2 S 1.445(19) . ?
O3 S 1.396(17) . ?
S C 1.73(2) . ?
C F3 1.30(2) . ?
C F1 1.31(2) . ?
C F2 1.31(2) . ?
